data_4129792
loop_
_publ_author_name
'Mo, Fanyang'
'Lim, Hee Nam'
'Dong, Guangbin'

_publ_section_title
;
 Bifunctional Ligand-Assisted Catalytic Ketone \a-Alkenylation with
 Internal Alkynes: Controlled Synthesis of Enones and Mechanistic Studies.
;
_journal_issue 49
_journal_name_full 'Journal of the American Chemical Society'
_journal_page_first 15518
_journal_page_last 15527
_journal_paper_doi 10.1021/jacs.5b10466
_journal_volume 137
_journal_year 2015
_chemical_formula_moiety 'C21 H22 O'
_chemical_formula_sum 'C21 H22 O'
_chemical_formula_weight 290.39
_space_group_IT_number 2
_space_group_name_Hall '-P 1'
_space_group_name_H-M_alt 'P -1'
_symmetry_cell_setting triclinic
_symmetry_space_group_name_H-M 'P -1'
_atom_sites_solution_hydrogens geom
_atom_sites_solution_primary direct
_atom_sites_solution_secondary difmap
_audit_creation_method SHELXL-97
_cell_angle_alpha 65.187(2)
_cell_angle_beta 89.264(2)
_cell_angle_gamma 78.398(2)
_cell_formula_units_Z 2
_cell_length_a 8.1788(3)
_cell_length_b 10.2198(4)
_cell_length_c 11.0688(4)
_cell_measurement_reflns_used 9243
_cell_measurement_temperature 153(2)
_cell_measurement_theta_max 29.4
_cell_measurement_theta_min 2.2
_cell_volume 819.96(6)
_computing_cell_refinement 'Apex II release 2010, Bruker AXS, Inc.'
_computing_data_collection 'Apex II release 2010, Bruker AXS, Inc.'
_computing_data_reduction 'Apex II release 2010, Bruker AXS, Inc.'
_computing_molecular_graphics 'XP SHELXTL/PC, Siemens Analytical'
_computing_publication_material 'XL SHELXTL/PC, Siemens Analytical'
_computing_structure_refinement 'XL SHELXTL/PC, Siemens Analytical'
_computing_structure_solution
;

SIR97 - Altomare A., Burla M.C., Camalli M., Cascarano G.L., Giacovazzo C., 
Guagliardi A., Moliterni A.G.G., Polidori G.,Spagna R.
;
_diffrn_ambient_temperature 153(2)
_diffrn_measured_fraction_theta_full 0.999
_diffrn_measured_fraction_theta_max 0.999
_diffrn_measurement_device_type
;
Nonius Kappa CCD with Bruker Apex II detector
;
_diffrn_measurement_method '\w and \f-scans'
_diffrn_radiation_monochromator graphite
_diffrn_radiation_source 'fine-focus sealed tube'
_diffrn_radiation_type MoK\a
_diffrn_radiation_wavelength 0.71073
_diffrn_reflns_av_R_equivalents 0.0442
_diffrn_reflns_av_sigmaI/netI 0.0255
_diffrn_reflns_limit_h_max 10
_diffrn_reflns_limit_h_min -10
_diffrn_reflns_limit_k_max 13
_diffrn_reflns_limit_k_min -13
_diffrn_reflns_limit_l_max 14
_diffrn_reflns_limit_l_min -14
_diffrn_reflns_number 30572
_diffrn_reflns_theta_full 27.50
_diffrn_reflns_theta_max 27.50
_diffrn_reflns_theta_min 2.55
_exptl_absorpt_coefficient_mu 0.070
_exptl_absorpt_correction_T_max 1.00
_exptl_absorpt_correction_T_min 0.896
_exptl_absorpt_correction_type multi-scan
_exptl_absorpt_process_details
;
SADABS. Apex II release 2010, Bruker AXS, Inc.
;
_exptl_crystal_colour colorless
_exptl_crystal_density_diffrn 1.176
_exptl_crystal_density_method 'not measured'
_exptl_crystal_description prism
_exptl_crystal_F_000 312
_exptl_crystal_size_max 0.28
_exptl_crystal_size_mid 0.27
_exptl_crystal_size_min 0.13
_refine_diff_density_max 0.315
_refine_diff_density_min -0.214
_refine_diff_density_rms 0.042
_refine_ls_extinction_method none
_refine_ls_goodness_of_fit_ref 1.040
_refine_ls_hydrogen_treatment constr
_refine_ls_matrix_type full
_refine_ls_number_parameters 201
_refine_ls_number_reflns 3774
_refine_ls_number_restraints 0
_refine_ls_restrained_S_all 1.040
_refine_ls_R_factor_all 0.0626
_refine_ls_R_factor_gt 0.0453
_refine_ls_shift/su_max 0.026
_refine_ls_shift/su_mean 0.000
_refine_ls_structure_factor_coef Fsqd
_refine_ls_weighting_details 'calc w=1/[\s^2^(Fo^2^)+(0.0528P)^2^+0.4336P] where P=(Fo^2^+2Fc^2^)/3'
_refine_ls_weighting_scheme calc
_refine_ls_wR_factor_gt 0.1118
_refine_ls_wR_factor_ref 0.1291
_reflns_number_gt 2944
_reflns_number_total 3774
_reflns_threshold_expression >2sigma(I)
_cod_data_source_file ja5b10466_si_010.cif
_cod_data_source_block shelxl
_cod_depositor_comments
;
The following automatic conversions were performed:

data item '_symmetry_cell_setting' value 'Triclinic' was changed to
'triclinic' in accordance with the
/home/saulius/struct/COD-crude-data/automatic-downloads/DataCite-retrospective/ACS/depositions/lib/dictionaries/cif_core.dic
dictionary named 'cif_core.dic' version 2.4.2 last updated on
2011-04-26.

Automatic conversion script
Id: cif_fix_values 6909 2019-04-08 15:41:33Z antanas 
;
_cod_original_cell_volume 819.96(5)
_cod_original_sg_symbol_H-M P-1
_cod_database_code 4129792

loop_
_symmetry_equiv_pos_as_xyz
'x, y, z'
'-x, -y, -z'

loop_
_atom_site_label
_atom_site_type_symbol
_atom_site_fract_x
_atom_site_fract_y
_atom_site_fract_z
_atom_site_U_iso_or_equiv
_atom_site_adp_type
_atom_site_occupancy
_atom_site_symmetry_multiplicity
_atom_site_calc_flag
_atom_site_refinement_flags
C1 C 0.81236(18) 0.55310(16) 0.54036(15) 0.0251(3) Uani 1 1 d .
C2 C 0.7319(2) 0.51487(19) 0.44118(19) 0.0379(4) Uani 1 1 d .
H2A H 0.6385 0.4659 0.4793 0.045 Uiso 1 1 calc R
H2B H 0.8147 0.4484 0.4149 0.045 Uiso 1 1 calc R
C3 C 0.6677(2) 0.6622(2) 0.32188(19) 0.0429(4) Uani 1 1 d .
H3A H 0.5678 0.6595 0.2742 0.051 Uiso 1 1 calc R
H3B H 0.7552 0.6882 0.2587 0.051 Uiso 1 1 calc R
C4 C 0.6235(2) 0.77198(19) 0.38401(16) 0.0346(4) Uani 1 1 d .
H4A H 0.5128 0.7687 0.4209 0.041 Uiso 1 1 calc R
H4B H 0.6221 0.8739 0.3172 0.041 Uiso 1 1 calc R
C5 C 0.76363(18) 0.72032(15) 0.49559(14) 0.0233(3) Uani 1 1 d .
H5 H 0.8614 0.7621 0.4535 0.028 Uiso 1 1 calc R
C6 C 0.72145(17) 0.76788(14) 0.60665(13) 0.0202(3) Uani 1 1 d .
C7 C 0.57511(17) 0.71800(15) 0.68145(13) 0.0192(3) Uani 1 1 d .
C8 C 0.58680(18) 0.57351(15) 0.77755(13) 0.0220(3) Uani 1 1 d .
H8 H 0.6905 0.5040 0.7980 0.026 Uiso 1 1 calc R
C9 C 0.44764(18) 0.53090(16) 0.84330(14) 0.0231(3) Uani 1 1 d .
H9 H 0.4583 0.4324 0.9091 0.028 Uiso 1 1 calc R
C10 C 0.29346(18) 0.62831(16) 0.81545(14) 0.0228(3) Uani 1 1 d .
C11 C 0.28278(18) 0.77269(16) 0.72038(14) 0.0250(3) Uani 1 1 d .
H11 H 0.1791 0.8421 0.7004 0.030 Uiso 1 1 calc R
C12 C 0.42123(18) 0.81673(15) 0.65438(14) 0.0236(3) Uani 1 1 d .
H12 H 0.4108 0.9158 0.5898 0.028 Uiso 1 1 calc R
C13 C 0.1423(2) 0.57897(19) 0.88453(16) 0.0328(4) Uani 1 1 d .
H13A H 0.0794 0.5485 0.8297 0.049 Uiso 1 1 calc R
H13B H 0.0706 0.6608 0.8972 0.049 Uiso 1 1 calc R
H13C H 0.1786 0.4955 0.9716 0.049 Uiso 1 1 calc R
C14 C 0.80381(17) 0.85885(15) 0.62586(13) 0.0214(3) Uani 1 1 d .
H14 H 0.8893 0.8863 0.5673 0.026 Uiso 1 1 calc R
C15 C 0.78363(17) 0.92359(15) 0.72306(14) 0.0216(3) Uani 1 1 d .
C16 C 0.71765(19) 0.86102(16) 0.84654(14) 0.0270(3) Uani 1 1 d .
H16 H 0.6786 0.7725 0.8706 0.032 Uiso 1 1 calc R
C17 C 0.7085(2) 0.92650(18) 0.93417(16) 0.0313(3) Uani 1 1 d .
H17 H 0.6631 0.8816 1.0174 0.038 Uiso 1 1 calc R
C18 C 0.7639(2) 1.05600(17) 0.90391(16) 0.0300(3) Uani 1 1 d .
C19 C 0.8285(2) 1.11895(17) 0.78106(17) 0.0323(4) Uani 1 1 d .
H19 H 0.8662 1.2081 0.7570 0.039 Uiso 1 1 calc R
C20 C 0.83892(19) 1.05387(16) 0.69305(16) 0.0281(3) Uani 1 1 d .
H20 H 0.8848 1.0989 0.6101 0.034 Uiso 1 1 calc R
C21 C 0.7575(2) 1.1237(2) 1.00197(19) 0.0429(4) Uani 1 1 d .
H21A H 0.8589 1.0783 1.0635 0.064 Uiso 1 1 calc R
H21B H 0.6588 1.1066 1.0527 0.064 Uiso 1 1 calc R
H21C H 0.7507 1.2301 0.9535 0.064 Uiso 1 1 calc R
O1 O 0.90335(14) 0.46749(12) 0.63867(11) 0.0343(3) Uani 1 1 d .

loop_
_atom_site_aniso_label
_atom_site_aniso_U_11
_atom_site_aniso_U_22
_atom_site_aniso_U_33
_atom_site_aniso_U_23
_atom_site_aniso_U_13
_atom_site_aniso_U_12
C1 0.0191(7) 0.0263(7) 0.0311(8) -0.0131(6) 0.0116(6) -0.0060(6)
C2 0.0301(8) 0.0384(9) 0.0581(11) -0.0314(9) 0.0064(8) -0.0108(7)
C3 0.0417(10) 0.0531(11) 0.0437(10) -0.0336(9) -0.0068(8) -0.0012(8)
C4 0.0390(9) 0.0356(9) 0.0283(8) -0.0167(7) -0.0053(7) 0.0013(7)
C5 0.0233(7) 0.0241(7) 0.0228(7) -0.0099(6) 0.0047(5) -0.0062(5)
C6 0.0178(6) 0.0192(6) 0.0195(6) -0.0055(5) 0.0011(5) -0.0016(5)
C7 0.0198(7) 0.0212(6) 0.0186(6) -0.0097(5) 0.0015(5) -0.0060(5)
C8 0.0223(7) 0.0213(7) 0.0204(7) -0.0084(5) 0.0017(5) -0.0016(5)
C9 0.0285(7) 0.0211(7) 0.0189(6) -0.0073(5) 0.0041(5) -0.0070(6)
C10 0.0228(7) 0.0294(7) 0.0194(6) -0.0119(6) 0.0039(5) -0.0093(6)
C11 0.0187(7) 0.0274(7) 0.0265(7) -0.0109(6) 0.0004(5) -0.0009(6)
C12 0.0241(7) 0.0191(6) 0.0232(7) -0.0056(5) 0.0009(5) -0.0033(5)
C13 0.0262(8) 0.0399(9) 0.0316(8) -0.0124(7) 0.0089(6) -0.0121(7)
C14 0.0181(6) 0.0210(7) 0.0215(7) -0.0057(5) 0.0032(5) -0.0043(5)
C15 0.0170(6) 0.0212(7) 0.0247(7) -0.0086(6) -0.0014(5) -0.0024(5)
C16 0.0319(8) 0.0239(7) 0.0251(7) -0.0092(6) 0.0020(6) -0.0089(6)
C17 0.0355(9) 0.0330(8) 0.0257(7) -0.0128(6) 0.0028(6) -0.0075(7)
C18 0.0270(8) 0.0289(8) 0.0346(8) -0.0171(7) -0.0059(6) 0.0016(6)
C19 0.0320(8) 0.0252(7) 0.0424(9) -0.0157(7) -0.0008(7) -0.0084(6)
C20 0.0257(7) 0.0267(7) 0.0314(8) -0.0102(6) 0.0037(6) -0.0096(6)
C21 0.0457(10) 0.0434(10) 0.0492(11) -0.0320(9) -0.0044(8) -0.0020(8)
O1 0.0326(6) 0.0289(6) 0.0331(6) -0.0089(5) 0.0096(5) 0.0009(5)

loop_
_atom_type_symbol
_atom_type_description
_atom_type_scat_dispersion_real
_atom_type_scat_dispersion_imag
_atom_type_scat_source
C C 0.0033 0.0016 'International Tables Vol C Tables 4.2.6.8 and 6.1.1.4'
H H 0.0000 0.0000 'International Tables Vol C Tables 4.2.6.8 and 6.1.1.4'
O O 0.0106 0.0060 'International Tables Vol C Tables 4.2.6.8 and 6.1.1.4'

loop_
_geom_angle_atom_site_label_1
_geom_angle_atom_site_label_2
_geom_angle_atom_site_label_3
_geom_angle
O1 C1 C2 126.32(14)
O1 C1 C5 124.64(14)
C2 C1 C5 109.03(13)
C1 C2 C3 104.91(13)
C1 C2 H2A 110.8
C3 C2 H2A 110.8
C1 C2 H2B 110.8
C3 C2 H2B 110.8
H2A C2 H2B 108.8
C2 C3 C4 103.84(14)
C2 C3 H3A 111.0
C4 C3 H3A 111.0
C2 C3 H3B 111.0
C4 C3 H3B 111.0
H3A C3 H3B 109.0
C3 C4 C5 104.12(13)
C3 C4 H4A 110.9
C5 C4 H4A 110.9
C3 C4 H4B 110.9
C5 C4 H4B 110.9
H4A C4 H4B 109.0
C6 C5 C1 114.96(12)
C6 C5 C4 115.66(12)
C1 C5 C4 103.58(12)
C6 C5 H5 107.4
C1 C5 H5 107.4
C4 C5 H5 107.4
C14 C6 C7 123.88(12)
C14 C6 C5 120.14(12)
C7 C6 C5 115.75(11)
C12 C7 C8 118.17(12)
C12 C7 C6 119.80(12)
C8 C7 C6 122.02(12)
C9 C8 C7 120.31(13)
C9 C8 H8 119.8
C7 C8 H8 119.8
C10 C9 C8 121.74(13)
C10 C9 H9 119.1
C8 C9 H9 119.1
C9 C10 C11 117.73(13)
C9 C10 C13 121.08(13)
C11 C10 C13 121.19(13)
C12 C11 C10 121.03(13)
C12 C11 H11 119.5
C10 C11 H11 119.5
C11 C12 C7 121.00(13)
C11 C12 H12 119.5
C7 C12 H12 119.5
C10 C13 H13A 109.5
C10 C13 H13B 109.5
H13A C13 H13B 109.5
C10 C13 H13C 109.5
H13A C13 H13C 109.5
H13B C13 H13C 109.5
C6 C14 C15 130.52(13)
C6 C14 H14 114.7
C15 C14 H14 114.7
C20 C15 C16 117.06(13)
C20 C15 C14 118.42(13)
C16 C15 C14 124.48(13)
C17 C16 C15 120.78(14)
C17 C16 H16 119.6
C15 C16 H16 119.6
C16 C17 C18 121.94(15)
C16 C17 H17 119.0
C18 C17 H17 119.0
C19 C18 C17 117.44(14)
C19 C18 C21 121.25(15)
C17 C18 C21 121.29(15)
C20 C19 C18 121.02(14)
C20 C19 H19 119.5
C18 C19 H19 119.5
C19 C20 C15 121.75(14)
C19 C20 H20 119.1
C15 C20 H20 119.1
C18 C21 H21A 109.5
C18 C21 H21B 109.5
H21A C21 H21B 109.5
C18 C21 H21C 109.5
H21A C21 H21C 109.5
H21B C21 H21C 109.5

loop_
_geom_bond_atom_site_label_1
_geom_bond_atom_site_label_2
_geom_bond_distance
C1 O1 1.2097(19)
C1 C2 1.507(2)
C1 C5 1.531(2)
C2 C3 1.522(3)
C2 H2A 0.9900
C2 H2B 0.9900
C3 C4 1.530(2)
C3 H3A 0.9900
C3 H3B 0.9900
C4 C5 1.537(2)
C4 H4A 0.9900
C4 H4B 0.9900
C5 C6 1.5131(19)
C5 H5 1.0000
C6 C14 1.336(2)
C6 C7 1.4978(18)
C7 C12 1.3917(19)
C7 C8 1.3959(19)
C8 C9 1.3880(19)
C8 H8 0.9500
C9 C10 1.387(2)
C9 H9 0.9500
C10 C11 1.393(2)
C10 C13 1.507(2)
C11 C12 1.388(2)
C11 H11 0.9500
C12 H12 0.9500
C13 H13A 0.9800
C13 H13B 0.9800
C13 H13C 0.9800
C14 C15 1.474(2)
C14 H14 0.9500
C15 C20 1.398(2)
C15 C16 1.398(2)
C16 C17 1.385(2)
C16 H16 0.9500
C17 C18 1.391(2)
C17 H17 0.9500
C18 C19 1.388(2)
C18 C21 1.508(2)
C19 C20 1.385(2)
C19 H19 0.9500
C20 H20 0.9500
C21 H21A 0.9800
C21 H21B 0.9800
C21 H21C 0.9800

loop_
_geom_torsion_atom_site_label_1
_geom_torsion_atom_site_label_2
_geom_torsion_atom_site_label_3
_geom_torsion_atom_site_label_4
_geom_torsion
O1 C1 C2 C3 -166.52(15)
C5 C1 C2 C3 12.30(17)
C1 C2 C3 C4 -31.35(18)
C2 C3 C4 C5 38.84(18)
O1 C1 C5 C6 -42.55(19)
C2 C1 C5 C6 138.62(13)
O1 C1 C5 C4 -169.70(14)
C2 C1 C5 C4 11.46(16)
C3 C4 C5 C6 -157.39(14)
C3 C4 C5 C1 -30.68(16)
C1 C5 C6 C14 123.80(14)
C4 C5 C6 C14 -115.47(15)
C1 C5 C6 C7 -61.55(16)
C4 C5 C6 C7 59.18(17)
C14 C6 C7 C12 72.18(18)
C5 C6 C7 C12 -102.25(15)
C14 C6 C7 C8 -108.69(16)
C5 C6 C7 C8 76.88(16)
C12 C7 C8 C9 0.1(2)
C6 C7 C8 C9 -179.00(12)
C7 C8 C9 C10 0.7(2)
C8 C9 C10 C11 -1.3(2)
C8 C9 C10 C13 178.00(14)
C9 C10 C11 C12 1.0(2)
C13 C10 C11 C12 -178.28(14)
C10 C11 C12 C7 -0.2(2)
C8 C7 C12 C11 -0.4(2)
C6 C7 C12 C11 178.75(13)
C7 C6 C14 C15 4.0(2)
C5 C6 C14 C15 178.17(13)
C6 C14 C15 C20 -156.68(15)
C6 C14 C15 C16 25.6(2)
C20 C15 C16 C17 -0.1(2)
C14 C15 C16 C17 177.67(14)
C15 C16 C17 C18 0.0(2)
C16 C17 C18 C19 0.4(2)
C16 C17 C18 C21 -178.30(15)
C17 C18 C19 C20 -0.7(2)
C21 C18 C19 C20 177.98(15)
C18 C19 C20 C15 0.7(2)
C16 C15 C20 C19 -0.3(2)
C14 C15 C20 C19 -178.14(14)
